data_7135816
loop_
_publ_author_name
'Goswami, Santu'
'Sarkar, Subham'
'Chakraborty, Akash'
'Mandal, Chhotan'
'Panda, Sourav'
'Mallick, Dibyendu'
'Mukherjee, Debabrata'

_publ_section_title
;
 N-Heterocyclic Olefin-Based Dianionic [OArCH2NHOArO]2- and Neutral
 [MeOArCH2NHOArOMe] O,C,O&#x2019;-Pincer Ligands.
;
_journal_name_full 'Chemical Communications'
_journal_paper_doi 10.1039/D6CC02436J
_journal_year 2026
_chemical_formula_moiety 'C35 H51 Al N2 O2, C7 H8'
_chemical_formula_sum 'C42 H59 Al N2 O2'
_chemical_formula_weight 650.89
_space_group_crystal_system monoclinic
_space_group_IT_number 14
_space_group_name_Hall '-P 2ybc'
_space_group_name_H-M_alt 'P 1 21/c 1'
_atom_sites_solution_hydrogens geom
_atom_sites_solution_primary dual
_audit_creation_date 2023-05-15
_audit_creation_method
;
Olex2 1.5
(compiled 2022.04.07 svn.rca3783a0 for OlexSys, GUI svn.r6498)
;
_audit_update_record
;
2026-03-27 deposited with the CCDC.	2026-05-19 downloaded from the CCDC.
;
_cell_angle_alpha 90
_cell_angle_beta 103.195(2)
_cell_angle_gamma 90
_cell_formula_units_Z 4
_cell_length_a 12.4150(2)
_cell_length_b 16.7769(3)
_cell_length_c 19.3270(3)
_cell_measurement_reflns_used 21598
_cell_measurement_temperature 105(8)
_cell_measurement_theta_max 67.9910
_cell_measurement_theta_min 3.4820
_cell_volume 3919.25(12)
_computing_cell_refinement 'CrysAlisPro 1.171.41.115a (Rigaku OD, 2021)'
_computing_data_collection 'CrysAlisPro 1.171.41.115a (Rigaku OD, 2021)'
_computing_data_reduction 'CrysAlisPro 1.171.41.115a (Rigaku OD, 2021)'
_computing_molecular_graphics 'Olex2 1.5 (Dolomanov et al., 2009)'
_computing_publication_material 'Olex2 1.5 (Dolomanov et al., 2009)'
_computing_structure_refinement 'SHELXL 2018/3 (Sheldrick, 2015)'
_computing_structure_solution 'SHELXT 2018/2 (Sheldrick, 2018)'
_diffrn_ambient_environment N~2~
_diffrn_ambient_temperature 105(8)
_diffrn_detector 'Hybrid Pixel Array Detector'
_diffrn_detector_area_resol_mean 10.0000
_diffrn_detector_type HyPix3000
_diffrn_measured_fraction_theta_full 0.995
_diffrn_measured_fraction_theta_max 0.987
_diffrn_measurement_details
;
List of Runs (angles in degrees, time in seconds):

  # Type    Start    End  Width  t~exp~   \w     \q     \k     \f   Frames
#--------------------------------------------------------------------------
  1  \w     18.00  78.00   0.50    1.39    --   40.58-104.00 -16.00  120
  2  \w    -82.00 -12.00   0.50    5.58    --  -82.50 104.00  84.00  140
  3  \w   -153.00 -83.00   0.50    5.58    --  -82.50-104.00 -16.00  140
  4  \w    105.00 167.00   0.50    5.58    --   96.35 104.00  84.00  124
  5  \w     26.00 108.00   0.50    5.58    --   96.35-104.00 -16.00  164
  6  \w    -24.00  35.00   0.50    1.39    --  -40.58  12.00-150.00  118
  7  \w    -43.00  26.00   0.50    1.39    --  -40.58  38.00  60.00  138
  8  \w    -78.00   4.00   0.50    1.39    --  -40.58 104.00  84.00  164
  9  \w    -31.00  30.00   0.50    1.39    --  -40.58  25.00 -90.00  122
 10  \w    -31.00  30.00   0.50    1.39    --  -40.58  25.00   0.00  122
 11  \w    -24.00  35.00   0.50    1.39    --  -40.58  12.00 120.00  118
 12  \w    -31.00  30.00   0.50    1.39    --  -40.58  25.00  30.00  122
 13  \w    -35.00  24.00   0.50    1.39    --   40.58 -12.00   0.00  118
 14  \w    -25.00  43.00   0.50    1.39    --   40.58 -38.00  60.00  136
 15  \w    -47.00 -15.00   0.50    5.58    --  -82.50  42.00 120.00   64
 16  \w    -47.00 -15.00   0.50    5.58    --  -82.50  42.00  30.00   64
 17  \w   -150.00 -66.00   0.50    5.58    --  -82.50 -42.00 -60.00  168
 18  \w   -149.00 -63.00   0.50    5.58    --  -82.50 -50.00  30.00  172
 19  \w    -68.00 -14.00   0.50    5.58    --  -82.50  59.00  60.00  108
 20  \w     28.00  68.00   0.50    5.58    --   96.35 -59.00  60.00   80
 21  \w     29.00  83.00   0.50    5.58    --   96.35 -68.00  60.00  108
 22  \w     26.00 127.00   0.50    5.58    --   96.35 -87.00   0.00  202
 23  \w     71.00 170.00   0.50    5.58    --   96.35  17.00-120.00  198
 24  \w     99.00 160.00   0.50    5.58    --   96.35 117.00 -60.00  122
 25  \w     81.00 165.00   0.50    5.58    --   96.35 145.00  30.00  168
 26  \w     29.00  83.00   0.50    5.58    --   96.35 -68.00  30.00  108
 27  \w     99.00 160.00   0.50    5.58    --   96.35 117.00 -30.00  122
 28  \w     44.00 127.00   0.50    5.58    --   96.35-145.00 -60.00  166
 29  \w     28.00  68.00   0.50    5.58    --   96.35 -59.00  30.00   80
 30  \w     30.00  57.00   0.50    5.58    --   96.35 -50.00  30.00   54
 31  \w     72.00 164.00   0.50    5.58    --   96.35  68.00 -90.00  184
 32  \w     29.00  83.00   0.50    5.58    --   96.35 -68.00 -60.00  108
 33  \w     30.00  57.00   0.50    5.58    --   96.35 -50.00 120.00   54
 34  \w     28.00  68.00   0.50    5.58    --   96.35 -59.00   0.00   80
 35  \w     30.00  57.00   0.50    5.58    --   96.35 -50.00 -90.00   54
 36  \w     30.00  57.00   0.50    5.58    --   96.35 -50.00-180.00   54
 37  \w     28.00  68.00   0.50    5.58    --   96.35 -59.00 120.00   80
 38  \w   -108.00 -17.00   0.50    1.39    --  -40.58 -64.00-180.00  182
 39  \w   -109.00 -14.00   0.50    1.39    --  -40.58 -77.00 120.00  190
 40  \w   -109.00 -14.00   0.50    1.39    --  -40.58 -77.00 -90.00  190
 41  \w   -108.00 -17.00   0.50    1.39    --  -40.58 -64.00  60.00  182
 42  \w   -109.00 -14.00   0.50    1.39    --  -40.58 -77.00   0.00  190
 43  \w   -109.00 -14.00   0.50    1.39    --  -40.58 -77.00 -30.00  190
 44  \w    -64.00  27.00   0.50    1.39    --  -40.58  64.00 -90.00  182
 45  \w   -109.00 -14.00   0.50    1.39    --  -40.58 -77.00-120.00  190
 46  \w   -109.00 -14.00   0.50    1.39    --  -40.58 -77.00  60.00  190
 47  \w   -109.00 -14.00   0.50    1.39    --  -40.58 -77.00-180.00  190
 48  \w   -109.00 -14.00   0.50    1.39    --  -40.58 -77.00 150.00  190
 49  \w     83.00 108.00   0.50    5.58    --   96.35  33.00 150.00   50
;
_diffrn_measurement_device 'four-circle diffractometer'
_diffrn_measurement_device_type 'XtaLAB Synergy, Dualflex, HyPix3000'
_diffrn_measurement_method '\w scans'
_diffrn_orient_matrix_type 'CrysAlisPro convention (1999,Acta A55,543-557)'
_diffrn_orient_matrix_UB_11 0.0614966000
_diffrn_orient_matrix_UB_12 0.0723675000
_diffrn_orient_matrix_UB_13 0.0395129000
_diffrn_orient_matrix_UB_21 -0.1054965000
_diffrn_orient_matrix_UB_22 0.0507628000
_diffrn_orient_matrix_UB_23 -0.0230510000
_diffrn_orient_matrix_UB_31 -0.0364470000
_diffrn_orient_matrix_UB_32 -0.0248784000
_diffrn_orient_matrix_UB_33 0.0679193000
_diffrn_radiation_monochromator mirror
_diffrn_radiation_probe x-ray
_diffrn_radiation_type 'Cu K\a'
_diffrn_radiation_wavelength 1.54184
_diffrn_reflns_av_R_equivalents 0.0616
_diffrn_reflns_av_unetI/netI 0.0348
_diffrn_reflns_Laue_measured_fraction_full 0.995
_diffrn_reflns_Laue_measured_fraction_max 0.987
_diffrn_reflns_limit_h_max 14
_diffrn_reflns_limit_h_min -14
_diffrn_reflns_limit_k_max 20
_diffrn_reflns_limit_k_min -19
_diffrn_reflns_limit_l_max 23
_diffrn_reflns_limit_l_min -19
_diffrn_reflns_number 41208
_diffrn_reflns_point_group_measured_fraction_full 0.995
_diffrn_reflns_point_group_measured_fraction_max 0.987
_diffrn_reflns_theta_full 67.684
_diffrn_reflns_theta_max 68.356
_diffrn_reflns_theta_min 3.530
_diffrn_source 'micro-focus sealed X-ray tube'
_diffrn_source_type 'PhotonJet (Cu) X-ray Source'
_exptl_absorpt_coefficient_mu 0.713
_exptl_absorpt_correction_T_max 1.00000
_exptl_absorpt_correction_T_min 0.82647
_exptl_absorpt_correction_type multi-scan
_exptl_absorpt_process_details
;
CrysAlisPro 1.171.41.115a (Rigaku Oxford Diffraction, 2021)
Empirical absorption correction using spherical harmonics,
implemented in SCALE3 ABSPACK scaling algorithm.
;
_exptl_crystal_colour 'clear whiteish white'
_exptl_crystal_colour_lustre clear
_exptl_crystal_colour_modifier whiteish
_exptl_crystal_colour_primary white
_exptl_crystal_density_diffrn 1.103
_exptl_crystal_description block
_exptl_crystal_F_000 1416
_exptl_crystal_size_max 0.158
_exptl_crystal_size_mid 0.143
_exptl_crystal_size_min 0.082
_refine_diff_density_max 1.084
_refine_diff_density_min -0.573
_refine_diff_density_rms 0.064
_refine_ls_extinction_method none
_refine_ls_goodness_of_fit_ref 1.108
_refine_ls_hydrogen_treatment constr
_refine_ls_matrix_type full
_refine_ls_number_parameters 439
_refine_ls_number_reflns 7089
_refine_ls_number_restraints 0
_refine_ls_restrained_S_all 1.108
_refine_ls_R_factor_all 0.0799
_refine_ls_R_factor_gt 0.0657
_refine_ls_shift/su_max 0.000
_refine_ls_shift/su_mean 0.000
_refine_ls_structure_factor_coef Fsqd
_refine_ls_weighting_details 'w=1/[\s^2^(Fo^2^)+(0.0852P)^2^+3.8244P] where P=(Fo^2^+2Fc^2^)/3'
_refine_ls_weighting_scheme calc
_refine_ls_wR_factor_gt 0.1725
_refine_ls_wR_factor_ref 0.1938
_reflns_Friedel_coverage 0.000
_reflns_number_gt 5777
_reflns_number_total 7089
_reflns_threshold_expression 'I > 2\s(I)'
_cod_data_source_file d6cc02436j2.cif
_cod_data_source_block sg_533_22ndmarch
_cod_database_code 7135816
_shelx_shelxl_version_number 2018/3
_chemical_oxdiff_formula 'C H N O Al'
_chemical_oxdiff_usercomment 100K
_shelx_space_group_comment
;
The symmetry employed for this shelxl refinement is uniquely defined
by the following loop, which should always be used as a source of
symmetry information in preference to the above space-group names.
They are only intended as comments.
;
_shelx_estimated_absorpt_t_max 0.944
_shelx_estimated_absorpt_t_min 0.896
_olex2_refinement_description
;
1. Fixed Uiso
 At 1.2 times of:
  All C(H) groups, All C(H,H) groups
 At 1.5 times of:
  All C(H,H,H) groups
2.a Ternary CH refined with riding coordinates:
 C00K(H00K)
2.b Secondary CH2 refined with riding coordinates:
 C00M(H00B,H00C)
2.c Aromatic/amide H refined with riding coordinates:
 C007(H007), C00A(H00A), C00E(H00E), C00L(H00L), C00N(H00N), C00R(H00R),
 C016(H016), C017(H017), C018(H018), C019(H019), C01A(H01P)
2.d Idealised Me refined as rotating group:
 C00O(H00D,H00F,H00G), C00Q(H00H,H00I,H00J), C00T(H00M,H00O,H00P), C00U(H00Q,
 H00S,H00T), C00V(H00U,H00V,H00W), C00W(H00X,H00Y,H), C00X(H00Z,HA,HB),
 C00Y(H00,HC,HD), C00Z(H1,HE,HF), C010(H01A,H01B,H01C), C011(H01D,H01E,H01F),
 C012(H01G,H01H,H01I), C013(H01J,H01K,H01L), C015(H01M,H01N,H01O), C01B(H01Q,
 H01R,H01S)
;
_olex2_submission_special_instructions 'No special instructions were received'
_oxdiff_exptl_absorpt_empirical_details
;
Empirical correction (ABSPACK) includes:
- Absorption correction using spherical harmonics
- Frame scaling
;
_oxdiff_exptl_absorpt_empirical_full_max 5.050
_oxdiff_exptl_absorpt_empirical_full_min 0.734

loop_
_space_group_symop_operation_xyz
'x, y, z'
'-x, y+1/2, -z+1/2'
'-x, -y, -z'
'x, -y-1/2, z-1/2'

loop_
_atom_site_label
_atom_site_type_symbol
_atom_site_fract_x
_atom_site_fract_y
_atom_site_fract_z
_atom_site_U_iso_or_equiv
_atom_site_adp_type
_atom_site_occupancy
_atom_site_site_symmetry_order
_atom_site_calc_flag
_atom_site_refinement_flags_posn
_atom_site_refinement_flags_adp
_atom_site_refinement_flags_occupancy
_atom_site_disorder_assembly
_atom_site_disorder_group
Al01 Al 0.73921(6) 0.44068(5) 0.68961(5) 0.0358(2) Uani 1 1 d . . . . .
O002 O 0.59868(15) 0.45070(11) 0.68554(11) 0.0388(5) Uani 1 1 d . . . . .
O003 O 0.79587(15) 0.35821(11) 0.74268(10) 0.0379(4) Uani 1 1 d . . . . .
N004 N 0.63724(18) 0.42961(14) 0.48409(12) 0.0366(5) Uani 1 1 d . . . . .
N005 N 0.55453(17) 0.35534(13) 0.54731(12) 0.0344(5) Uani 1 1 d . . . . .
C006 C 0.84955(19) 0.22038(16) 0.73811(13) 0.0300(5) Uani 1 1 d . . . . .
C007 C 0.3254(2) 0.43185(16) 0.72308(14) 0.0347(6) Uani 1 1 d . . . . .
H007 H 0.281206 0.457074 0.750873 0.042 Uiso 1 1 calc R U . . .
C008 C 0.81324(19) 0.29311(15) 0.70465(14) 0.0315(6) Uani 1 1 d . . . . .
C009 C 0.2784(2) 0.37009(16) 0.67839(14) 0.0339(6) Uani 1 1 d . . . . .
C00A C 0.86690(19) 0.15750(15) 0.69427(13) 0.0301(5) Uani 1 1 d . . . . .
H00A H 0.892353 0.108172 0.716135 0.036 Uiso 1 1 calc R U . . .
C00B C 0.6545(2) 0.38651(15) 0.54494(14) 0.0337(6) Uani 1 1 d . . . . .
C00C C 0.4977(2) 0.42212(16) 0.68739(14) 0.0335(6) Uani 1 1 d . . . . .
C00D C 0.84910(19) 0.16276(15) 0.62028(13) 0.0293(5) Uani 1 1 d . . . . .
C00E C 0.81148(19) 0.23582(15) 0.58960(13) 0.0307(5) Uani 1 1 d . . . . .
H00E H 0.797919 0.241429 0.539437 0.037 Uiso 1 1 calc R U . . .
C00F C 0.4336(2) 0.45912(16) 0.72964(14) 0.0340(6) Uani 1 1 d . . . . .
C00G C 0.4552(2) 0.35626(15) 0.64525(15) 0.0334(6) Uani 1 1 d . . . . .
C00H C 0.8741(2) 0.09387(16) 0.57410(13) 0.0331(6) Uani 1 1 d . . . . .
C00I C 0.7933(2) 0.30056(15) 0.63016(14) 0.0314(5) Uani 1 1 d . . . . .
C00J C 0.8711(2) 0.21188(17) 0.81908(14) 0.0359(6) Uani 1 1 d . . . . .
C00K C 0.7568(2) 0.38247(16) 0.59905(15) 0.0347(6) Uani 1 1 d . . . . .
H00K H 0.817922 0.407548 0.580808 0.042 Uiso 1 1 calc R U . . .
C00L C 0.3469(2) 0.33157(16) 0.64069(14) 0.0346(6) Uani 1 1 d . . . . .
H00L H 0.318768 0.287464 0.611256 0.041 Uiso 1 1 calc R U . . .
C00M C 0.5272(2) 0.31026(16) 0.60627(15) 0.0357(6) Uani 1 1 d . . . . .
H00B H 0.596708 0.295271 0.640267 0.043 Uiso 1 1 calc R U . . .
H00C H 0.488715 0.260479 0.587348 0.043 Uiso 1 1 calc R U . . .
C00N C 0.4760(2) 0.37904(17) 0.48794(15) 0.0399(6) Uani 1 1 d . . . . .
H00N H 0.399906 0.364844 0.476943 0.048 Uiso 1 1 calc R U . . .
C00O C 0.8954(2) 0.01550(17) 0.61494(15) 0.0414(7) Uani 1 1 d . . . . .
H00D H 0.960987 0.020937 0.653961 0.062 Uiso 1 1 calc R U . . .
H00F H 0.907590 -0.027023 0.582824 0.062 Uiso 1 1 calc R U . . .
H00G H 0.831164 0.002228 0.634284 0.062 Uiso 1 1 calc R U . . .
C00P C 0.4828(2) 0.52538(17) 0.78291(16) 0.0403(6) Uani 1 1 d . . . . .
C00Q C 0.7648(2) 0.23015(19) 0.84441(16) 0.0437(7) Uani 1 1 d . . . . .
H00H H 0.740097 0.284459 0.830294 0.066 Uiso 1 1 calc R U . . .
H00I H 0.779761 0.225473 0.896269 0.066 Uiso 1 1 calc R U . . .
H00J H 0.706914 0.192165 0.822780 0.066 Uiso 1 1 calc R U . . .
C00R C 0.5265(2) 0.42559(18) 0.44879(15) 0.0409(7) Uani 1 1 d . . . . .
H00R H 0.493125 0.450986 0.405246 0.049 Uiso 1 1 calc R U . . .
C00S C 0.1577(2) 0.34303(17) 0.66966(15) 0.0381(6) Uani 1 1 d . . . . .
C00T C 0.7212(2) 0.47607(19) 0.46027(17) 0.0455(7) Uani 1 1 d . . . . .
H00M H 0.746753 0.519465 0.493967 0.068 Uiso 1 1 calc R U . . .
H00O H 0.689553 0.498411 0.413174 0.068 Uiso 1 1 calc R U . . .
H00P H 0.783867 0.441543 0.457668 0.068 Uiso 1 1 calc R U . . .
C00U C 0.9079(3) 0.1281(2) 0.84423(15) 0.0474(7) Uani 1 1 d . . . . .
H00Q H 0.849713 0.089903 0.823560 0.071 Uiso 1 1 calc R U . . .
H00S H 0.921894 0.125775 0.896183 0.071 Uiso 1 1 calc R U . . .
H00T H 0.975891 0.114653 0.829115 0.071 Uiso 1 1 calc R U . . .
C00V C 0.5159(2) 0.59823(17) 0.74468(18) 0.0473(7) Uani 1 1 d . . . . .
H00U H 0.575786 0.583593 0.721701 0.071 Uiso 1 1 calc R U . . .
H00V H 0.541224 0.640872 0.779218 0.071 Uiso 1 1 calc R U . . .
H00W H 0.451949 0.616820 0.708654 0.071 Uiso 1 1 calc R U . . .
C00W C 0.0988(2) 0.38822(19) 0.71900(19) 0.0486(8) Uani 1 1 d . . . . .
H00X H 0.138152 0.379651 0.768480 0.073 Uiso 1 1 calc R U . . .
H00Y H 0.022729 0.368706 0.712119 0.073 Uiso 1 1 calc R U . . .
H H 0.097881 0.445284 0.708022 0.073 Uiso 1 1 calc R U . . .
C00X C 0.9771(3) 0.11550(19) 0.54675(18) 0.0515(8) Uani 1 1 d . . . . .
H00Z H 0.964526 0.166050 0.520748 0.077 Uiso 1 1 calc R U . . .
HA H 0.991699 0.073372 0.514964 0.077 Uiso 1 1 calc R U . . .
HB H 1.040873 0.120869 0.587064 0.077 Uiso 1 1 calc R U . . .
C00Y C 0.1537(2) 0.25403(18) 0.68686(17) 0.0455(7) Uani 1 1 d . . . . .
H00 H 0.188891 0.223360 0.654902 0.068 Uiso 1 1 calc R U . . .
HC H 0.076464 0.237169 0.680474 0.068 Uiso 1 1 calc R U . . .
HD H 0.193125 0.244657 0.736192 0.068 Uiso 1 1 calc R U . . .
C00Z C 0.5852(2) 0.4932(2) 0.83632(17) 0.0486(7) Uani 1 1 d . . . . .
H1 H 0.562355 0.451773 0.865719 0.073 Uiso 1 1 calc R U . . .
HE H 0.621049 0.536834 0.866787 0.073 Uiso 1 1 calc R U . . .
HF H 0.637308 0.470618 0.810442 0.073 Uiso 1 1 calc R U . . .
C010 C 0.7761(3) 0.08082(19) 0.51037(16) 0.0519(8) Uani 1 1 d . . . . .
H01A H 0.709569 0.068426 0.527507 0.078 Uiso 1 1 calc R U . . .
H01B H 0.792704 0.036383 0.481564 0.078 Uiso 1 1 calc R U . . .
H01C H 0.763581 0.129317 0.481377 0.078 Uiso 1 1 calc R U . . .
C011 C 0.3999(3) 0.5540(2) 0.82527(18) 0.0518(8) Uani 1 1 d . . . . .
H01D H 0.334840 0.576532 0.792678 0.078 Uiso 1 1 calc R U . . .
H01E H 0.434579 0.594838 0.859389 0.078 Uiso 1 1 calc R U . . .
H01F H 0.377254 0.508853 0.850870 0.078 Uiso 1 1 calc R U . . .
C012 C 0.9626(3) 0.2696(2) 0.85463(16) 0.0514(8) Uani 1 1 d . . . . .
H01G H 1.030770 0.257039 0.839460 0.077 Uiso 1 1 calc R U . . .
H01H H 0.975586 0.264274 0.906373 0.077 Uiso 1 1 calc R U . . .
H01I H 0.939926 0.324342 0.840811 0.077 Uiso 1 1 calc R U . . .
C013 C 0.8134(2) 0.54298(18) 0.7131(2) 0.0521(8) Uani 1 1 d . . . . .
H01J H 0.782371 0.582047 0.676180 0.078 Uiso 1 1 calc R U . . .
H01K H 0.892694 0.536723 0.715763 0.078 Uiso 1 1 calc R U . . .
H01L H 0.802243 0.561540 0.759000 0.078 Uiso 1 1 calc R U . . .
C014 C 0.3990(3) 0.2011(2) 0.40284(19) 0.0574(9) Uani 1 1 d . . . . .
C015 C 0.0949(2) 0.3572(2) 0.59274(18) 0.0564(9) Uani 1 1 d . . . . .
H01M H 0.092283 0.414494 0.582566 0.085 Uiso 1 1 calc R U . . .
H01N H 0.019385 0.336555 0.586041 0.085 Uiso 1 1 calc R U . . .
H01O H 0.132830 0.329656 0.560407 0.085 Uiso 1 1 calc R U . . .
C016 C 0.2396(3) 0.1926(2) 0.4608(2) 0.0638(9) Uani 1 1 d . . . . .
H016 H 0.168505 0.208752 0.465941 0.077 Uiso 1 1 calc R U . . .
C017 C 0.4463(4) 0.1477(2) 0.4538(2) 0.0709(11) Uani 1 1 d . . . . .
H017 H 0.519706 0.131518 0.453988 0.085 Uiso 1 1 calc R U . . .
C018 C 0.2874(4) 0.2248(3) 0.4045(2) 0.0778(12) Uani 1 1 d . . . . .
H018 H 0.246588 0.260283 0.369962 0.093 Uiso 1 1 calc R U . . .
C019 C 0.2996(3) 0.1395(3) 0.5050(2) 0.0720(11) Uani 1 1 d . . . . .
H019 H 0.267804 0.116474 0.540608 0.086 Uiso 1 1 calc R U . . .
C01A C 0.4021(4) 0.1167(3) 0.5019(2) 0.0843(13) Uani 1 1 d . . . . .
H01P H 0.441271 0.078564 0.534507 0.101 Uiso 1 1 calc R U . . .
C01B C 0.4517(6) 0.2299(3) 0.3485(3) 0.120(2) Uani 1 1 d . . . . .
H01Q H 0.531863 0.232545 0.367523 0.180 Uiso 1 1 calc R U . . .
H01R H 0.423489 0.283133 0.333354 0.180 Uiso 1 1 calc R U . . .
H01S H 0.435571 0.193520 0.307774 0.180 Uiso 1 1 calc R U . . .

loop_
_atom_site_aniso_label
_atom_site_aniso_U_11
_atom_site_aniso_U_22
_atom_site_aniso_U_33
_atom_site_aniso_U_23
_atom_site_aniso_U_13
_atom_site_aniso_U_12
Al01 0.0267(4) 0.0314(4) 0.0525(5) -0.0066(3) 0.0159(3) -0.0040(3)
O002 0.0291(9) 0.0333(10) 0.0578(12) -0.0066(9) 0.0179(8) -0.0053(8)
O003 0.0369(10) 0.0376(10) 0.0419(10) -0.0100(8) 0.0146(8) -0.0006(8)
N004 0.0316(11) 0.0393(12) 0.0427(12) 0.0016(10) 0.0161(10) 0.0023(10)
N005 0.0271(10) 0.0350(12) 0.0439(12) -0.0037(10) 0.0138(9) -0.0037(9)
C006 0.0215(11) 0.0378(14) 0.0334(13) -0.0033(11) 0.0117(9) -0.0052(10)
C007 0.0267(12) 0.0377(14) 0.0429(14) 0.0033(12) 0.0148(11) 0.0024(11)
C008 0.0248(12) 0.0347(14) 0.0381(14) -0.0059(11) 0.0138(10) -0.0044(10)
C009 0.0257(12) 0.0350(14) 0.0437(15) 0.0053(11) 0.0139(11) -0.0013(11)
C00A 0.0253(12) 0.0330(13) 0.0346(13) -0.0005(10) 0.0124(10) -0.0024(10)
C00B 0.0334(13) 0.0292(13) 0.0426(14) 0.0000(11) 0.0170(11) 0.0010(11)
C00C 0.0221(12) 0.0339(14) 0.0467(15) 0.0019(11) 0.0125(11) -0.0028(10)
C00D 0.0248(12) 0.0327(13) 0.0334(13) -0.0015(10) 0.0127(10) -0.0027(10)
C00E 0.0272(12) 0.0355(14) 0.0323(12) -0.0013(11) 0.0125(10) -0.0021(10)
C00F 0.0263(12) 0.0349(14) 0.0425(14) 0.0009(11) 0.0114(11) 0.0011(11)
C00G 0.0264(12) 0.0300(13) 0.0467(15) -0.0006(11) 0.0144(11) -0.0028(10)
C00H 0.0371(14) 0.0326(14) 0.0327(13) -0.0020(11) 0.0142(11) -0.0012(11)
C00I 0.0250(12) 0.0330(13) 0.0391(14) 0.0003(11) 0.0135(10) -0.0024(10)
C00J 0.0334(13) 0.0439(15) 0.0336(14) -0.0028(11) 0.0141(11) -0.0047(12)
C00K 0.0295(13) 0.0327(13) 0.0458(15) 0.0013(11) 0.0165(11) -0.0034(11)
C00L 0.0308(13) 0.0325(14) 0.0426(14) 0.0022(11) 0.0127(11) -0.0046(11)
C00M 0.0267(13) 0.0337(14) 0.0504(16) -0.0015(12) 0.0164(11) -0.0052(11)
C00N 0.0302(13) 0.0443(16) 0.0449(16) -0.0099(13) 0.0081(12) -0.0007(12)
C00O 0.0511(17) 0.0365(15) 0.0398(15) -0.0022(12) 0.0171(13) 0.0048(13)
C00P 0.0283(13) 0.0410(15) 0.0529(17) -0.0090(13) 0.0123(12) 0.0027(11)
C00Q 0.0439(16) 0.0518(18) 0.0422(15) -0.0054(13) 0.0239(13) -0.0052(13)
C00R 0.0319(14) 0.0501(17) 0.0407(15) -0.0049(13) 0.0082(11) 0.0064(12)
C00S 0.0258(13) 0.0438(16) 0.0483(16) 0.0024(13) 0.0157(11) -0.0063(11)
C00T 0.0423(16) 0.0499(17) 0.0505(17) 0.0079(14) 0.0237(13) 0.0038(14)
C00U 0.0542(18) 0.0576(19) 0.0350(15) 0.0038(13) 0.0196(13) 0.0093(15)
C00V 0.0389(15) 0.0372(16) 0.067(2) -0.0082(14) 0.0143(14) 0.0016(13)
C00W 0.0348(15) 0.0453(17) 0.074(2) -0.0029(15) 0.0289(14) -0.0073(13)
C00X 0.0608(19) 0.0444(17) 0.063(2) -0.0136(15) 0.0432(16) -0.0063(15)
C00Y 0.0392(15) 0.0435(17) 0.0587(18) -0.0037(14) 0.0215(14) -0.0127(13)
C00Z 0.0368(15) 0.0554(19) 0.0528(17) -0.0068(15) 0.0087(13) 0.0011(14)
C010 0.063(2) 0.0427(17) 0.0432(16) -0.0084(14) -0.0009(14) 0.0015(15)
C011 0.0377(16) 0.058(2) 0.062(2) -0.0192(16) 0.0162(14) 0.0012(14)
C012 0.0446(16) 0.074(2) 0.0363(15) -0.0057(15) 0.0098(13) -0.0174(16)
C013 0.0365(15) 0.0413(17) 0.082(2) -0.0110(16) 0.0211(15) -0.0107(13)
C014 0.070(2) 0.0465(19) 0.059(2) -0.0065(16) 0.0213(17) -0.0098(17)
C015 0.0254(14) 0.084(3) 0.060(2) 0.0141(18) 0.0103(13) -0.0074(15)
C016 0.0498(19) 0.071(2) 0.066(2) 0.0038(19) 0.0027(17) -0.0080(18)
C017 0.084(3) 0.061(2) 0.059(2) 0.0083(18) -0.003(2) 0.003(2)
C018 0.079(3) 0.074(3) 0.066(2) 0.005(2) -0.013(2) -0.012(2)
C019 0.069(2) 0.073(3) 0.065(2) -0.009(2) -0.0024(19) -0.003(2)
C01A 0.087(3) 0.098(3) 0.067(3) -0.008(2) 0.015(2) 0.009(3)
C01B 0.190(6) 0.076(3) 0.123(4) -0.038(3) 0.095(4) -0.063(4)

loop_
_atom_type_symbol
_atom_type_description
_atom_type_scat_dispersion_real
_atom_type_scat_dispersion_imag
_atom_type_scat_source
C C 0.0181 0.0091 'International Tables Vol C Tables 4.2.6.8 and 6.1.1.4'
H H 0.0000 0.0000 'International Tables Vol C Tables 4.2.6.8 and 6.1.1.4'
Al Al 0.2130 0.2455 'International Tables Vol C Tables 4.2.6.8 and 6.1.1.4'
N N 0.0311 0.0180 'International Tables Vol C Tables 4.2.6.8 and 6.1.1.4'
O O 0.0492 0.0322 'International Tables Vol C Tables 4.2.6.8 and 6.1.1.4'

loop_
_geom_angle_atom_site_label_1
_geom_angle_atom_site_label_2
_geom_angle_atom_site_label_3
_geom_angle
_geom_angle_site_symmetry_1
_geom_angle_site_symmetry_3
_geom_angle_publ_flag
O002 Al01 O003 111.37(10) . . ?
O002 Al01 C00K 107.92(10) . . ?
O002 Al01 C013 109.95(12) . . ?
O003 Al01 C00K 90.95(10) . . ?
O003 Al01 C013 116.68(13) . . ?
C013 Al01 C00K 118.60(13) . . ?
C00C O002 Al01 153.33(18) . . ?
C008 O003 Al01 113.93(16) . . ?
C00B N004 C00R 110.0(2) . . ?
C00B N004 C00T 125.2(2) . . ?
C00R N004 C00T 124.7(2) . . ?
C00B N005 C00M 126.8(2) . . ?
C00B N005 C00N 109.8(2) . . ?
C00N N005 C00M 123.2(2) . . ?
C008 C006 C00J 120.9(2) . . ?
C00A C006 C008 116.9(2) . . ?
C00A C006 C00J 122.2(2) . . ?
C009 C007 H007 118.0 . . ?
C009 C007 C00F 124.0(2) . . ?
C00F C007 H007 118.0 . . ?
O003 C008 C006 121.5(2) . . ?
O003 C008 C00I 117.9(2) . . ?
C006 C008 C00I 120.7(2) . . ?
C007 C009 C00L 116.8(2) . . ?
C007 C009 C00S 123.2(2) . . ?
C00L C009 C00S 120.0(2) . . ?
C006 C00A H00A 117.9 . . ?
C00D C00A C006 124.1(2) . . ?
C00D C00A H00A 117.9 . . ?
N004 C00B N005 105.7(2) . . ?
N004 C00B C00K 126.1(2) . . ?
N005 C00B C00K 127.9(2) . . ?
O002 C00C C00F 120.6(2) . . ?
O002 C00C C00G 119.5(2) . . ?
C00G C00C C00F 119.8(2) . . ?
C00A C00D C00H 122.8(2) . . ?
C00E C00D C00A 116.7(2) . . ?
C00E C00D C00H 120.5(2) . . ?
C00D C00E H00E 119.0 . . ?
C00I C00E C00D 122.0(2) . . ?
C00I C00E H00E 119.0 . . ?
C007 C00F C00C 117.5(2) . . ?
C007 C00F C00P 121.5(2) . . ?
C00C C00F C00P 121.0(2) . . ?
C00C C00G C00M 120.4(2) . . ?
C00L C00G C00C 120.1(2) . . ?
C00L C00G C00M 119.4(2) . . ?
C00D C00H C00X 108.5(2) . . ?
C00D C00H C010 110.2(2) . . ?
C00O C00H C00D 112.5(2) . . ?
C00O C00H C00X 108.8(2) . . ?
C00O C00H C010 107.7(2) . . ?
C00X C00H C010 109.1(2) . . ?
C008 C00I C00K 116.7(2) . . ?
C00E C00I C008 119.6(2) . . ?
C00E C00I C00K 123.6(2) . . ?
C006 C00J C00Q 110.1(2) . . ?
C00U C00J C006 112.4(2) . . ?
C00U C00J C00Q 107.4(2) . . ?
C00U C00J C012 107.6(3) . . ?
C012 C00J C006 109.8(2) . . ?
C012 C00J C00Q 109.5(2) . . ?
Al01 C00K H00K 109.7 . . ?
C00B C00K Al01 110.21(17) . . ?
C00B C00K C00I 117.3(2) . . ?
C00B C00K H00K 109.7 . . ?
C00I C00K Al01 99.89(17) . . ?
C00I C00K H00K 109.7 . . ?
C009 C00L H00L 119.2 . . ?
C00G C00L C009 121.6(3) . . ?
C00G C00L H00L 119.2 . . ?
N005 C00M C00G 113.1(2) . . ?
N005 C00M H00B 109.0 . . ?
N005 C00M H00C 109.0 . . ?
C00G C00M H00B 109.0 . . ?
C00G C00M H00C 109.0 . . ?
H00B C00M H00C 107.8 . . ?
N005 C00N H00N 126.2 . . ?
C00R C00N N005 107.7(2) . . ?
C00R C00N H00N 126.2 . . ?
C00H C00O H00D 109.5 . . ?
C00H C00O H00F 109.5 . . ?
C00H C00O H00G 109.5 . . ?
H00D C00O H00F 109.5 . . ?
H00D C00O H00G 109.5 . . ?
H00F C00O H00G 109.5 . . ?
C00V C00P C00F 111.2(2) . . ?
C00V C00P C00Z 109.4(2) . . ?
C00Z C00P C00F 109.6(2) . . ?
C011 C00P C00F 111.7(2) . . ?
C011 C00P C00V 107.2(2) . . ?
C011 C00P C00Z 107.7(3) . . ?
C00J C00Q H00H 109.5 . . ?
C00J C00Q H00I 109.5 . . ?
C00J C00Q H00J 109.5 . . ?
H00H C00Q H00I 109.5 . . ?
H00H C00Q H00J 109.5 . . ?
H00I C00Q H00J 109.5 . . ?
N004 C00R H00R 126.6 . . ?
C00N C00R N004 106.8(3) . . ?
C00N C00R H00R 126.6 . . ?
C00W C00S C009 112.2(2) . . ?
C00W C00S C00Y 107.7(2) . . ?
C00W C00S C015 108.6(3) . . ?
C00Y C00S C009 110.1(2) . . ?
C015 C00S C009 109.2(2) . . ?
C015 C00S C00Y 109.1(3) . . ?
N004 C00T H00M 109.5 . . ?
N004 C00T H00O 109.5 . . ?
N004 C00T H00P 109.5 . . ?
H00M C00T H00O 109.5 . . ?
H00M C00T H00P 109.5 . . ?
H00O C00T H00P 109.5 . . ?
C00J C00U H00Q 109.5 . . ?
C00J C00U H00S 109.5 . . ?
C00J C00U H00T 109.5 . . ?
H00Q C00U H00S 109.5 . . ?
H00Q C00U H00T 109.5 . . ?
H00S C00U H00T 109.5 . . ?
C00P C00V H00U 109.5 . . ?
C00P C00V H00V 109.5 . . ?
C00P C00V H00W 109.5 . . ?
H00U C00V H00V 109.5 . . ?
H00U C00V H00W 109.5 . . ?
H00V C00V H00W 109.5 . . ?
C00S C00W H00X 109.5 . . ?
C00S C00W H00Y 109.5 . . ?
C00S C00W H 109.5 . . ?
H00X C00W H00Y 109.5 . . ?
H00X C00W H 109.5 . . ?
H00Y C00W H 109.5 . . ?
C00H C00X H00Z 109.5 . . ?
C00H C00X HA 109.5 . . ?
C00H C00X HB 109.5 . . ?
H00Z C00X HA 109.5 . . ?
H00Z C00X HB 109.5 . . ?
HA C00X HB 109.5 . . ?
C00S C00Y H00 109.5 . . ?
C00S C00Y HC 109.5 . . ?
C00S C00Y HD 109.5 . . ?
H00 C00Y HC 109.5 . . ?
H00 C00Y HD 109.5 . . ?
HC C00Y HD 109.5 . . ?
C00P C00Z H1 109.5 . . ?
C00P C00Z HE 109.5 . . ?
C00P C00Z HF 109.5 . . ?
H1 C00Z HE 109.5 . . ?
H1 C00Z HF 109.5 . . ?
HE C00Z HF 109.5 . . ?
C00H C010 H01A 109.5 . . ?
C00H C010 H01B 109.5 . . ?
C00H C010 H01C 109.5 . . ?
H01A C010 H01B 109.5 . . ?
H01A C010 H01C 109.5 . . ?
H01B C010 H01C 109.5 . . ?
C00P C011 H01D 109.5 . . ?
C00P C011 H01E 109.5 . . ?
C00P C011 H01F 109.5 . . ?
H01D C011 H01E 109.5 . . ?
H01D C011 H01F 109.5 . . ?
H01E C011 H01F 109.5 . . ?
C00J C012 H01G 109.5 . . ?
C00J C012 H01H 109.5 . . ?
C00J C012 H01I 109.5 . . ?
H01G C012 H01H 109.5 . . ?
H01G C012 H01I 109.5 . . ?
H01H C012 H01I 109.5 . . ?
Al01 C013 H01J 109.5 . . ?
Al01 C013 H01K 109.5 . . ?
Al01 C013 H01L 109.5 . . ?
H01J C013 H01K 109.5 . . ?
H01J C013 H01L 109.5 . . ?
H01K C013 H01L 109.5 . . ?
C017 C014 C018 114.9(4) . . ?
C017 C014 C01B 123.7(5) . . ?
C01B C014 C018 121.3(4) . . ?
C00S C015 H01M 109.5 . . ?
C00S C015 H01N 109.5 . . ?
C00S C015 H01O 109.5 . . ?
H01M C015 H01N 109.5 . . ?
H01M C015 H01O 109.5 . . ?
H01N C015 H01O 109.5 . . ?
C018 C016 H016 121.2 . . ?
C019 C016 H016 121.2 . . ?
C019 C016 C018 117.5(4) . . ?
C014 C017 H017 116.5 . . ?
C01A C017 C014 127.0(5) . . ?
C01A C017 H017 116.5 . . ?
C014 C018 C016 118.0(4) . . ?
C014 C018 H018 121.0 . . ?
C016 C018 H018 121.0 . . ?
C016 C019 H019 118.1 . . ?
C016 C019 C01A 123.8(5) . . ?
C01A C019 H019 118.1 . . ?
C017 C01A C019 118.7(5) . . ?
C017 C01A H01P 120.7 . . ?
C019 C01A H01P 120.7 . . ?
C014 C01B H01Q 109.5 . . ?
C014 C01B H01R 109.5 . . ?
C014 C01B H01S 109.5 . . ?
H01Q C01B H01R 109.5 . . ?
H01Q C01B H01S 109.5 . . ?
H01R C01B H01S 109.5 . . ?

loop_
_geom_bond_atom_site_label_1
_geom_bond_atom_site_label_2
_geom_bond_distance
_geom_bond_site_symmetry_2
_geom_bond_publ_flag
Al01 O002 1.7365(19) . ?
Al01 O003 1.770(2) . ?
Al01 C00K 2.059(3) . ?
Al01 C013 1.951(3) . ?
O002 C00C 1.351(3) . ?
O003 C008 1.361(3) . ?
N004 C00B 1.355(3) . ?
N004 C00R 1.390(3) . ?
N004 C00T 1.458(3) . ?
N005 C00B 1.357(3) . ?
N005 C00M 1.470(3) . ?
N005 C00N 1.384(4) . ?
C006 C008 1.406(4) . ?
C006 C00A 1.400(3) . ?
C006 C00J 1.533(3) . ?
C007 H007 0.9500 . ?
C007 C009 1.389(4) . ?
C007 C00F 1.397(4) . ?
C008 C00I 1.410(4) . ?
C009 C00L 1.398(4) . ?
C009 C00S 1.538(3) . ?
C00A H00A 0.9500 . ?
C00A C00D 1.399(4) . ?
C00B C00K 1.451(4) . ?
C00C C00F 1.408(4) . ?
C00C C00G 1.402(4) . ?
C00D C00E 1.395(4) . ?
C00D C00H 1.534(3) . ?
C00E H00E 0.9500 . ?
C00E C00I 1.388(4) . ?
C00F C00P 1.543(4) . ?
C00G C00L 1.390(3) . ?
C00G C00M 1.507(3) . ?
C00H C00O 1.525(4) . ?
C00H C00X 1.535(4) . ?
C00H C010 1.536(4) . ?
C00I C00K 1.527(4) . ?
C00J C00Q 1.539(4) . ?
C00J C00U 1.523(4) . ?
C00J C012 1.531(4) . ?
C00K H00K 1.0000 . ?
C00L H00L 0.9500 . ?
C00M H00B 0.9900 . ?
C00M H00C 0.9900 . ?
C00N H00N 0.9500 . ?
C00N C00R 1.339(4) . ?
C00O H00D 0.9800 . ?
C00O H00F 0.9800 . ?
C00O H00G 0.9800 . ?
C00P C00V 1.532(4) . ?
C00P C00Z 1.540(4) . ?
C00P C011 1.531(4) . ?
C00Q H00H 0.9800 . ?
C00Q H00I 0.9800 . ?
C00Q H00J 0.9800 . ?
C00R H00R 0.9500 . ?
C00S C00W 1.529(4) . ?
C00S C00Y 1.533(4) . ?
C00S C015 1.532(4) . ?
C00T H00M 0.9800 . ?
C00T H00O 0.9800 . ?
C00T H00P 0.9800 . ?
C00U H00Q 0.9800 . ?
C00U H00S 0.9800 . ?
C00U H00T 0.9800 . ?
C00V H00U 0.9800 . ?
C00V H00V 0.9800 . ?
C00V H00W 0.9800 . ?
C00W H00X 0.9800 . ?
C00W H00Y 0.9800 . ?
C00W H 0.9800 . ?
C00X H00Z 0.9800 . ?
C00X HA 0.9800 . ?
C00X HB 0.9800 . ?
C00Y H00 0.9800 . ?
C00Y HC 0.9800 . ?
C00Y HD 0.9800 . ?
C00Z H1 0.9800 . ?
C00Z HE 0.9800 . ?
C00Z HF 0.9800 . ?
C010 H01A 0.9800 . ?
C010 H01B 0.9800 . ?
C010 H01C 0.9800 . ?
C011 H01D 0.9800 . ?
C011 H01E 0.9800 . ?
C011 H01F 0.9800 . ?
C012 H01G 0.9800 . ?
C012 H01H 0.9800 . ?
C012 H01I 0.9800 . ?
C013 H01J 0.9800 . ?
C013 H01K 0.9800 . ?
C013 H01L 0.9800 . ?
C014 C017 1.360(5) . ?
C014 C018 1.450(6) . ?
C014 C01B 1.441(6) . ?
C015 H01M 0.9800 . ?
C015 H01N 0.9800 . ?
C015 H01O 0.9800 . ?
C016 H016 0.9500 . ?
C016 C018 1.456(6) . ?
C016 C019 1.337(5) . ?
C017 H017 0.9500 . ?
C017 C01A 1.294(6) . ?
C018 H018 0.9500 . ?
C019 H019 0.9500 . ?
C019 C01A 1.342(6) . ?
C01A H01P 0.9500 . ?
C01B H01Q 0.9800 . ?
C01B H01R 0.9800 . ?
C01B H01S 0.9800 . ?

loop_
_geom_torsion_atom_site_label_1
_geom_torsion_atom_site_label_2
_geom_torsion_atom_site_label_3
_geom_torsion_atom_site_label_4
_geom_torsion
_geom_torsion_site_symmetry_1
_geom_torsion_site_symmetry_2
_geom_torsion_site_symmetry_3
_geom_torsion_site_symmetry_4
_geom_torsion_publ_flag
Al01 O002 C00C C00F 131.5(4) . . . . ?
Al01 O002 C00C C00G -50.2(5) . . . . ?
Al01 O003 C008 C006 -174.90(17) . . . . ?
Al01 O003 C008 C00I 4.9(3) . . . . ?
O002 Al01 O003 C008 102.69(17) . . . . ?
O002 C00C C00F C007 173.2(2) . . . . ?
O002 C00C C00F C00P -8.8(4) . . . . ?
O002 C00C C00G C00L -173.0(2) . . . . ?
O002 C00C C00G C00M 8.7(4) . . . . ?
O003 Al01 O002 C00C -27.8(4) . . . . ?
O003 C008 C00I C00E 179.1(2) . . . . ?
O003 C008 C00I C00K 1.7(3) . . . . ?
N004 C00B C00K Al01 109.6(3) . . . . ?
N004 C00B C00K C00I -137.1(3) . . . . ?
N005 C00B C00K Al01 -63.3(3) . . . . ?
N005 C00B C00K C00I 50.1(4) . . . . ?
N005 C00N C00R N004 0.7(3) . . . . ?
C006 C008 C00I C00E -1.1(3) . . . . ?
C006 C008 C00I C00K -178.6(2) . . . . ?
C006 C00A C00D C00E -0.1(3) . . . . ?
C006 C00A C00D C00H 177.1(2) . . . . ?
C007 C009 C00L C00G -2.9(4) . . . . ?
C007 C009 C00S C00W -3.6(4) . . . . ?
C007 C009 C00S C00Y -123.5(3) . . . . ?
C007 C009 C00S C015 116.8(3) . . . . ?
C007 C00F C00P C00V -119.1(3) . . . . ?
C007 C00F C00P C00Z 119.9(3) . . . . ?
C007 C00F C00P C011 0.6(4) . . . . ?
C008 C006 C00A C00D -0.8(3) . . . . ?
C008 C006 C00J C00Q 59.3(3) . . . . ?
C008 C006 C00J C00U 179.0(2) . . . . ?
C008 C006 C00J C012 -61.2(3) . . . . ?
C008 C00I C00K Al01 -6.0(2) . . . . ?
C008 C00I C00K C00B -125.0(2) . . . . ?
C009 C007 C00F C00C 1.0(4) . . . . ?
C009 C007 C00F C00P -177.1(3) . . . . ?
C00A C006 C008 O003 -178.8(2) . . . . ?
C00A C006 C008 C00I 1.4(3) . . . . ?
C00A C006 C00J C00Q -122.0(3) . . . . ?
C00A C006 C00J C00U -2.3(3) . . . . ?
C00A C006 C00J C012 117.4(3) . . . . ?
C00A C00D C00E C00I 0.5(3) . . . . ?
C00A C00D C00H C00O 12.5(3) . . . . ?
C00A C00D C00H C00X -107.9(3) . . . . ?
C00A C00D C00H C010 132.7(3) . . . . ?
C00B N004 C00R C00N -0.6(3) . . . . ?
C00B N005 C00M C00G 108.7(3) . . . . ?
C00B N005 C00N C00R -0.6(3) . . . . ?
C00C C00F C00P C00V 63.0(3) . . . . ?
C00C C00F C00P C00Z -58.1(3) . . . . ?
C00C C00F C00P C011 -177.4(3) . . . . ?
C00C C00G C00L C009 -1.2(4) . . . . ?
C00C C00G C00M N005 -69.6(3) . . . . ?
C00D C00E C00I C008 0.1(4) . . . . ?
C00D C00E C00I C00K 177.4(2) . . . . ?
C00E C00D C00H C00O -170.4(2) . . . . ?
C00E C00D C00H C00X 69.2(3) . . . . ?
C00E C00D C00H C010 -50.2(3) . . . . ?
C00E C00I C00K Al01 176.6(2) . . . . ?
C00E C00I C00K C00B 57.7(3) . . . . ?
C00F C007 C009 C00L 3.0(4) . . . . ?
C00F C007 C009 C00S -177.5(3) . . . . ?
C00F C00C C00G C00L 5.2(4) . . . . ?
C00F C00C C00G C00M -173.0(2) . . . . ?
C00G C00C C00F C007 -5.1(4) . . . . ?
C00G C00C C00F C00P 173.0(2) . . . . ?
C00H C00D C00E C00I -176.8(2) . . . . ?
C00J C006 C008 O003 -0.1(3) . . . . ?
C00J C006 C008 C00I -179.8(2) . . . . ?
C00J C006 C00A C00D -179.5(2) . . . . ?
C00K Al01 O002 C00C 70.6(4) . . . . ?
C00K Al01 O003 C008 -7.00(17) . . . . ?
C00L C009 C00S C00W 175.9(3) . . . . ?
C00L C009 C00S C00Y 56.0(3) . . . . ?
C00L C009 C00S C015 -63.7(3) . . . . ?
C00L C00G C00M N005 112.2(3) . . . . ?
C00M N005 C00B N004 -173.7(2) . . . . ?
C00M N005 C00B C00K 0.4(4) . . . . ?
C00M N005 C00N C00R 173.5(2) . . . . ?
C00M C00G C00L C009 177.1(2) . . . . ?
C00N N005 C00B N004 0.1(3) . . . . ?
C00N N005 C00B C00K 174.2(3) . . . . ?
C00N N005 C00M C00G -64.3(3) . . . . ?
C00R N004 C00B N005 0.3(3) . . . . ?
C00R N004 C00B C00K -173.9(2) . . . . ?
C00S C009 C00L C00G 177.6(2) . . . . ?
C00T N004 C00B N005 178.1(2) . . . . ?
C00T N004 C00B C00K 3.9(4) . . . . ?
C00T N004 C00R C00N -178.4(3) . . . . ?
C013 Al01 O002 C00C -158.7(4) . . . . ?
C013 Al01 O003 C008 -129.97(18) . . . . ?
C014 C017 C01A C019 -1.8(7) . . . . ?
C016 C019 C01A C017 0.2(7) . . . . ?
C017 C014 C018 C016 2.4(5) . . . . ?
C018 C014 C017 C01A 0.4(6) . . . . ?
C018 C016 C019 C01A 2.6(6) . . . . ?
C019 C016 C018 C014 -3.8(6) . . . . ?
C01B C014 C017 C01A -176.6(5) . . . . ?
C01B C014 C018 C016 179.5(4) . . . . ?
